data_4340144
loop_
_publ_author_name
'Justyniak, Iwona'
'Bury, Wojciech'
'Prochowicz, Daniel'
'W\'ojcik, Katarzyna'
'Zachara, Janusz'
'Lewi\'nski, Janusz'

_publ_section_title
;
 Toward coordination polymers based on fine-tunable group 13
 organometallic phthalates.
;
_journal_issue 14
_journal_name_full 'Inorganic chemistry'
_journal_page_first 7270
_journal_page_last 7275
_journal_paper_doi 10.1021/ic5005598
_journal_volume 53
_journal_year 2014
_chemical_formula_sum 'C24 H32 Ga4 O8'
_chemical_formula_weight 727.38
_chemical_name_systematic
;
 ?
;
_space_group_IT_number 14
_symmetry_cell_setting monoclinic
_symmetry_space_group_name_Hall '-P 2ybc'
_symmetry_space_group_name_H-M 'P 1 21/c 1'
_atom_sites_solution_hydrogens geom
_atom_sites_solution_primary direct
_atom_sites_solution_secondary difmap
_audit_creation_method SHELXL-97
_cell_angle_alpha 90.00
_cell_angle_beta 96.099(13)
_cell_angle_gamma 90.00
_cell_formula_units_Z 2
_cell_length_a 9.2911(15)
_cell_length_b 15.736(2)
_cell_length_c 10.4345(17)
_cell_measurement_temperature 298(2)
_cell_volume 1516.9(4)
_computing_structure_refinement 'SHELXL-97 (Sheldrick, 2008)'
_diffrn_ambient_temperature 298(2)
_diffrn_measured_fraction_theta_full 0.987
_diffrn_measured_fraction_theta_max 0.987
_diffrn_radiation_monochromator graphite
_diffrn_radiation_source 'fine-focus sealed tube'
_diffrn_radiation_type MoK\a
_diffrn_radiation_wavelength 0.71073
_diffrn_reflns_av_R_equivalents 0.0215
_diffrn_reflns_av_sigmaI/netI 0.0183
_diffrn_reflns_limit_h_max 11
_diffrn_reflns_limit_h_min 0
_diffrn_reflns_limit_k_max 18
_diffrn_reflns_limit_k_min 0
_diffrn_reflns_limit_l_max 12
_diffrn_reflns_limit_l_min -12
_diffrn_reflns_number 2821
_diffrn_reflns_theta_full 25.05
_diffrn_reflns_theta_max 25.05
_diffrn_reflns_theta_min 2.20
_exptl_absorpt_coefficient_mu 3.554
_exptl_crystal_colour colourless
_exptl_crystal_density_diffrn 1.593
_exptl_crystal_density_method 'not measured'
_exptl_crystal_description plate
_exptl_crystal_F_000 728
_exptl_crystal_size_max 0.24
_exptl_crystal_size_mid 0.16
_exptl_crystal_size_min 0.10
_refine_diff_density_max 0.345
_refine_diff_density_min -0.350
_refine_diff_density_rms 0.051
_refine_ls_extinction_coef 0.0033(3)
_refine_ls_extinction_expression Fc^*^=kFc[1+0.001xFc^2^\l^3^/sin(2\q)]^-1/4^
_refine_ls_extinction_method SHELXL
_refine_ls_goodness_of_fit_ref 1.015
_refine_ls_hydrogen_treatment constr
_refine_ls_matrix_type full
_refine_ls_number_parameters 168
_refine_ls_number_reflns 2655
_refine_ls_number_restraints 0
_refine_ls_restrained_S_all 1.015
_refine_ls_R_factor_all 0.0323
_refine_ls_R_factor_gt 0.0254
_refine_ls_shift/su_max 0.004
_refine_ls_shift/su_mean 0.000
_refine_ls_structure_factor_coef Fsqd
_refine_ls_weighting_details 'calc w=1/[\s^2^(Fo^2^)+(0.0399P)^2^+0.4031P] where P=(Fo^2^+2Fc^2^)/3'
_refine_ls_weighting_scheme calc
_refine_ls_wR_factor_gt 0.0652
_refine_ls_wR_factor_ref 0.0677
_reflns_number_gt 2264
_reflns_number_total 2655
_reflns_threshold_expression I>2\s(I)
_cod_data_source_file ic5005598_si_001.cif
_cod_data_source_block comp2
_cod_depositor_comments 'Adding full bibliography for 4340144--4340146.cif.'
_cod_original_sg_symbol_H-M 'P 21/c'
_cod_database_code 4340144

loop_
_symmetry_equiv_pos_as_xyz
'x, y, z'
'-x, y+1/2, -z+1/2'
'-x, -y, -z'
'x, -y-1/2, z-1/2'

loop_
_atom_site_label
_atom_site_type_symbol
_atom_site_fract_x
_atom_site_fract_y
_atom_site_fract_z
_atom_site_U_iso_or_equiv
_atom_site_adp_type
_atom_site_occupancy
_atom_site_symmetry_multiplicity
_atom_site_calc_flag
_atom_site_refinement_flags
C1 C 0.3252(4) 0.5698(2) 0.0623(3) 0.0754(10) Uani 1 1 d .
H1A H 0.3709 0.5404 -0.0030 0.113 Uiso 1 1 calc R
H1B H 0.3938 0.6072 0.1086 0.113 Uiso 1 1 calc R
H1C H 0.2450 0.6023 0.0227 0.113 Uiso 1 1 calc R
C2 C 0.1071(4) 0.4018(2) 0.1507(4) 0.0794(10) Uani 1 1 d .
H2A H 0.0262 0.4166 0.1963 0.119 Uiso 1 1 calc R
H2B H 0.1452 0.3479 0.1808 0.119 Uiso 1 1 calc R
H2C H 0.0761 0.3984 0.0601 0.119 Uiso 1 1 calc R
C3 C 0.3770(5) 0.2873(2) 0.5446(4) 0.0892(12) Uani 1 1 d .
H3A H 0.3179 0.2720 0.4670 0.134 Uiso 1 1 calc R
H3B H 0.3784 0.2413 0.6052 0.134 Uiso 1 1 calc R
H3C H 0.4739 0.2986 0.5251 0.134 Uiso 1 1 calc R
C4 C 0.1773(4) 0.4011(3) 0.7577(3) 0.0882(12) Uani 1 1 d .
H4A H 0.1409 0.4581 0.7579 0.132 Uiso 1 1 calc R
H4B H 0.2334 0.3895 0.8385 0.132 Uiso 1 1 calc R
H4C H 0.0977 0.3620 0.7457 0.132 Uiso 1 1 calc R
C5 C 0.2271(3) 0.53027(16) 0.4434(2) 0.0403(5) Uani 1 1 d .
C6 C 0.2299(3) 0.59538(15) 0.5486(2) 0.0390(5) Uani 1 1 d .
C7 C 0.1215(3) 0.65659(17) 0.5309(3) 0.0502(6) Uani 1 1 d .
H7 H 0.0539 0.6536 0.4587 0.060 Uiso 1 1 calc R
C8 C 0.1125(4) 0.7213(2) 0.6178(3) 0.0643(8) Uani 1 1 d .
H8 H 0.0383 0.7611 0.6048 0.077 Uiso 1 1 calc R
C9 C 0.2129(3) 0.72750(19) 0.7238(3) 0.0620(8) Uani 1 1 d .
H9 H 0.2064 0.7710 0.7832 0.074 Uiso 1 1 calc R
C10 C 0.3235(3) 0.66894(18) 0.7417(3) 0.0520(7) Uani 1 1 d .
H10 H 0.3929 0.6745 0.8123 0.062 Uiso 1 1 calc R
C11 C 0.3336(3) 0.60153(15) 0.6563(2) 0.0401(5) Uani 1 1 d .
C12 C 0.4615(3) 0.54381(16) 0.6850(2) 0.0428(6) Uani 1 1 d .
O1 O 0.21937(19) 0.55892(11) 0.33086(15) 0.0460(4) Uani 1 1 d .
O2 O 0.2252(2) 0.45163(12) 0.46588(17) 0.0540(5) Uani 1 1 d .
O3 O 0.45915(19) 0.46702(12) 0.6500(2) 0.0557(5) Uani 1 1 d .
O4 O 0.57186(19) 0.57621(12) 0.74453(18) 0.0511(4) Uani 1 1 d .
Ga1 Ga 0.25600(3) 0.48790(2) 0.18079(3) 0.04882(12) Uani 1 1 d .
Ga2 Ga 0.29839(3) 0.387915(18) 0.61822(3) 0.05111(12) Uani 1 1 d .

loop_
_atom_site_aniso_label
_atom_site_aniso_U_11
_atom_site_aniso_U_22
_atom_site_aniso_U_33
_atom_site_aniso_U_23
_atom_site_aniso_U_13
_atom_site_aniso_U_12
C1 0.091(3) 0.087(2) 0.0504(18) 0.0106(17) 0.0147(17) 0.014(2)
C2 0.0585(19) 0.095(3) 0.082(2) -0.026(2) -0.0062(17) -0.0125(18)
C3 0.106(3) 0.0417(17) 0.116(3) -0.0032(19) -0.004(2) 0.0064(18)
C4 0.091(3) 0.118(3) 0.056(2) 0.010(2) 0.0115(18) -0.031(2)
C5 0.0365(13) 0.0451(14) 0.0386(13) 0.0011(11) 0.0008(10) 0.0014(11)
C6 0.0398(13) 0.0406(13) 0.0377(12) 0.0013(10) 0.0095(10) -0.0017(10)
C7 0.0469(15) 0.0541(16) 0.0495(15) 0.0039(12) 0.0053(12) 0.0067(12)
C8 0.071(2) 0.0567(18) 0.0676(19) -0.0027(15) 0.0173(16) 0.0211(15)
C9 0.077(2) 0.0503(17) 0.0610(18) -0.0146(14) 0.0206(16) 0.0061(15)
C10 0.0612(17) 0.0516(16) 0.0435(14) -0.0085(12) 0.0072(12) -0.0033(13)
C11 0.0437(13) 0.0403(13) 0.0370(12) -0.0003(10) 0.0081(10) -0.0019(11)
C12 0.0440(14) 0.0474(15) 0.0368(12) -0.0018(11) 0.0036(10) -0.0044(12)
O1 0.0537(11) 0.0488(10) 0.0352(9) 0.0015(8) 0.0030(8) 0.0061(8)
O2 0.0757(13) 0.0417(10) 0.0423(10) 0.0008(8) -0.0044(9) -0.0054(9)
O3 0.0416(10) 0.0444(11) 0.0789(14) -0.0070(9) -0.0038(9) -0.0002(8)
O4 0.0448(10) 0.0524(11) 0.0529(10) -0.0087(9) -0.0085(8) -0.0023(8)
Ga1 0.04932(19) 0.0594(2) 0.03592(17) -0.00515(13) -0.00379(12) 0.00108(14)
Ga2 0.0549(2) 0.04290(18) 0.0534(2) 0.00775(13) -0.00405(14) -0.00862(13)

loop_
_atom_type_symbol
_atom_type_description
_atom_type_scat_dispersion_real
_atom_type_scat_dispersion_imag
_atom_type_scat_source
C C 0.0033 0.0016 'International Tables Vol C Tables 4.2.6.8 and 6.1.1.4'
H H 0.0000 0.0000 'International Tables Vol C Tables 4.2.6.8 and 6.1.1.4'
O O 0.0106 0.0060 'International Tables Vol C Tables 4.2.6.8 and 6.1.1.4'
Ga Ga 0.2307 1.6083 'International Tables Vol C Tables 4.2.6.8 and 6.1.1.4'

loop_
_geom_angle_atom_site_label_1
_geom_angle_atom_site_label_2
_geom_angle_atom_site_label_3
_geom_angle
_geom_angle_site_symmetry_1
_geom_angle_site_symmetry_3
O1 C5 O2 121.9(2) . .
O1 C5 C6 115.8(2) . .
O2 C5 C6 122.2(2) . .
C7 C6 C11 119.0(2) . .
C7 C6 C5 114.8(2) . .
C11 C6 C5 126.2(2) . .
C8 C7 C6 121.3(3) . .
C7 C8 C9 120.0(3) . .
C8 C9 C10 119.7(3) . .
C9 C10 C11 121.5(3) . .
C10 C11 C6 118.5(2) . .
C10 C11 C12 116.0(2) . .
C6 C11 C12 125.5(2) . .
O4 C12 O3 121.5(2) . .
O4 C12 C11 116.3(2) . .
O3 C12 C11 122.2(2) . .
C5 O1 Ga1 122.68(16) . .
C5 O2 Ga2 130.52(16) . .
C12 O3 Ga2 130.63(17) . .
C12 O4 Ga1 125.01(18) . 3_666
C2 Ga1 C1 129.75(16) . .
C2 Ga1 O4 103.94(13) . 3_666
C1 Ga1 O4 106.30(12) . 3_666
C2 Ga1 O1 110.02(13) . .
C1 Ga1 O1 103.01(12) . .
O4 Ga1 O1 100.12(7) 3_666 .
C3 Ga2 O2 102.22(14) . .
C3 Ga2 C4 131.07(18) . .
O2 Ga2 C4 112.24(14) . .
C3 Ga2 O3 105.99(14) . .
O2 Ga2 O3 90.28(8) . .
C4 Ga2 O3 107.42(13) . .

loop_
_geom_bond_atom_site_label_1
_geom_bond_atom_site_label_2
_geom_bond_distance
_geom_bond_site_symmetry_2
C1 Ga1 1.942(3) .
C2 Ga1 1.938(3) .
C3 Ga2 1.937(3) .
C4 Ga2 1.943(4) .
C5 O1 1.252(3) .
C5 O2 1.260(3) .
C5 C6 1.500(3) .
C6 C7 1.391(4) .
C6 C11 1.403(4) .
C7 C8 1.373(4) .
C8 C9 1.373(4) .
C9 C10 1.378(4) .
C10 C11 1.395(3) .
C11 C12 1.501(4) .
C12 O4 1.250(3) .
C12 O3 1.262(3) .
O1 Ga1 1.9825(17) .
O2 Ga2 1.9402(18) .
O3 Ga2 1.9455(18) .
O4 Ga1 1.9794(18) 3_666
Ga1 O4 1.9794(18) 3_666
